data_4129382
loop_
_publ_author_name
'Zheng, Jun'
'Wang, Shao-Bo'
'Zheng, Chao'
'You, Shu-Li'

_publ_section_title
;
 Asymmetric Dearomatization of Naphthols via a Rh-Catalyzed
 C(sp&#x00B2;)-H Functionalization/Annulation Reaction.
;
_journal_issue 15
_journal_name_full 'Journal of the American Chemical Society'
_journal_page_first 4880
_journal_page_last 4883
_journal_paper_doi 10.1021/jacs.5b01707
_journal_volume 137
_journal_year 2015
_chemical_absolute_configuration ad
_chemical_formula_sum 'C25 H17 Br O'
_chemical_formula_weight 413.29
_space_group_crystal_system monoclinic
_space_group_IT_number 4
_space_group_name_Hall 'P 2yb'
_space_group_name_H-M_alt 'P 1 21 1'
_atom_sites_solution_hydrogens geom
_audit_creation_method SHELXL-2013
_cell_angle_alpha 90
_cell_angle_beta 114.880(2)
_cell_angle_gamma 90
_cell_formula_units_Z 4
_cell_length_a 14.7015(17)
_cell_length_b 8.9613(10)
_cell_length_c 15.8849(18)
_cell_measurement_reflns_used 4263
_cell_measurement_temperature 293(2)
_cell_measurement_theta_max 52.905
_cell_measurement_theta_min 4.958
_cell_volume 1898.5(4)
_computing_cell_refinement 'Bruker SMART'
_computing_data_collection 'Bruker SMART'
_computing_data_reduction 'Bruker SHELXTL'
_computing_molecular_graphics 'Bruker SHELXTL'
_computing_publication_material 'Bruker SHELXTL'
_computing_structure_refinement 'SHELXL-2013 (Sheldrick, 2013)'
_computing_structure_solution 'Bruker SHELXTL'
_diffrn_ambient_temperature 293(2)
_diffrn_measured_fraction_theta_full 0.998
_diffrn_measured_fraction_theta_max 0.998
_diffrn_measurement_device_type 'CCD area detector'
_diffrn_measurement_method 'phi and omega scans'
_diffrn_radiation_type MoK\a
_diffrn_radiation_wavelength 0.71073
_diffrn_reflns_av_R_equivalents 0.0263
_diffrn_reflns_av_unetI/netI 0.0618
_diffrn_reflns_Laue_measured_fraction_full 0.998
_diffrn_reflns_Laue_measured_fraction_max 0.998
_diffrn_reflns_limit_h_max 18
_diffrn_reflns_limit_h_min -16
_diffrn_reflns_limit_k_max 9
_diffrn_reflns_limit_k_min -11
_diffrn_reflns_limit_l_max 18
_diffrn_reflns_limit_l_min -19
_diffrn_reflns_number 11507
_diffrn_reflns_point_group_measured_fraction_full 0.895
_diffrn_reflns_point_group_measured_fraction_max 0.890
_diffrn_reflns_theta_full 25.242
_diffrn_reflns_theta_max 25.999
_diffrn_reflns_theta_min 2.479
_exptl_absorpt_coefficient_mu 2.177
_exptl_absorpt_correction_T_max 0.7457
_exptl_absorpt_correction_T_min 0.5664
_exptl_absorpt_correction_type multi-scan
_exptl_absorpt_process_details sadabs
_exptl_crystal_colour colorless
_exptl_crystal_density_diffrn 1.446
_exptl_crystal_description prismatic
_exptl_crystal_F_000 840
_exptl_crystal_size_max 0.211
_exptl_crystal_size_mid 0.134
_exptl_crystal_size_min 0.112
_refine_diff_density_max 0.790
_refine_diff_density_min -0.481
_refine_diff_density_rms 0.055
_refine_ls_abs_structure_details
; 
 Flack x determined using 1810 quotients [(I+)-(I-)]/[(I+)+(I-)] 
 (Parsons and Flack (2004), Acta Cryst. A60, s61). 
;
_refine_ls_abs_structure_Flack 0.006(5)
_refine_ls_extinction_method none
_refine_ls_goodness_of_fit_ref 1.007
_refine_ls_hydrogen_treatment constr
_refine_ls_matrix_type full
_refine_ls_number_parameters 489
_refine_ls_number_reflns 6635
_refine_ls_number_restraints 1
_refine_ls_restrained_S_all 1.006
_refine_ls_R_factor_all 0.0515
_refine_ls_R_factor_gt 0.0391
_refine_ls_shift/su_max 0.000
_refine_ls_shift/su_mean 0.000
_refine_ls_structure_factor_coef Fsqd
_refine_ls_weighting_details 'w=1/[\s^2^(Fo^2^)+(0.0493P)^2^] where P=(Fo^2^+2Fc^2^)/3'
_refine_ls_weighting_scheme calc
_refine_ls_wR_factor_gt 0.0945
_refine_ls_wR_factor_ref 0.0995
_reflns_Friedel_coverage 0.668
_reflns_Friedel_fraction_full 0.777
_reflns_Friedel_fraction_max 0.765
_reflns_number_gt 5295
_reflns_number_total 6635
_reflns_threshold_expression 'I > 2\s(I)'
_cod_data_source_file ja5b01707_si_002.cif
_cod_data_source_block cd214620
_cod_original_sg_symbol_H-M 'P 21'
_cod_database_code 4129382
_shelx_space_group_comment
; 
The symmetry employed for this shelxl refinement is uniquely defined 
by the following loop, which should always be used as a source of 
symmetry information in preference to the above space-group names. 
They are only intended as comments. 
;
_shelxl_version_number 2013-4

loop_
_space_group_symop_operation_xyz
'x, y, z'
'-x, y+1/2, -z'

loop_
_atom_site_label
_atom_site_type_symbol
_atom_site_fract_x
_atom_site_fract_y
_atom_site_fract_z
_atom_site_U_iso_or_equiv
_atom_site_adp_type
_atom_site_occupancy
_atom_site_site_symmetry_order
_atom_site_calc_flag
_atom_site_refinement_flags_posn
_atom_site_refinement_flags_adp
Br1 Br 0.75486(5) 1.19032(6) 0.55539(4) 0.0693(2) Uani 1 1 d . .
Br2 Br 0.27772(5) 0.04351(6) 0.92036(4) 0.0728(2) Uani 1 1 d . .
O1 O 0.8643(3) 0.9039(4) 0.6280(3) 0.0640(10) Uani 1 1 d . .
O2 O 0.1491(2) 0.3215(5) 0.8688(2) 0.0563(9) Uani 1 1 d . .
C1 C 0.7817(3) 0.8758(5) 0.5674(3) 0.0403(10) Uani 1 1 d . .
C2 C 0.7085(3) 0.9930(5) 0.5213(3) 0.0429(11) Uani 1 1 d . .
C3 C 0.6152(4) 0.9630(6) 0.4642(3) 0.0461(11) Uani 1 1 d . .
H3 H 0.5714 1.0423 0.4383 0.055 Uiso 1 1 calc R U
C4 C 0.5772(3) 0.8128(6) 0.4396(3) 0.0410(10) Uani 1 1 d . .
C5 C 0.4760(4) 0.7863(8) 0.3817(3) 0.0609(15) Uani 1 1 d . .
H5 H 0.4326 0.8668 0.3586 0.073 Uiso 1 1 calc R U
C6 C 0.4398(4) 0.6437(9) 0.3583(4) 0.0695(19) Uani 1 1 d . .
H6 H 0.3726 0.6277 0.3194 0.083 Uiso 1 1 calc R U
C7 C 0.5036(4) 0.5255(8) 0.3927(4) 0.0647(16) Uani 1 1 d . .
H7 H 0.4796 0.4288 0.3768 0.078 Uiso 1 1 calc R U
C8 C 0.6030(4) 0.5485(7) 0.4507(3) 0.0515(12) Uani 1 1 d . .
H8 H 0.6451 0.4667 0.4742 0.062 Uiso 1 1 calc R U
C9 C 0.6415(3) 0.6911(6) 0.4747(3) 0.0373(9) Uani 1 1 d . .
C10 C 0.7527(3) 0.7145(5) 0.5332(3) 0.0365(10) Uani 1 1 d . .
C11 C 0.8123(3) 0.6819(6) 0.4762(3) 0.0407(9) Uani 1 1 d . .
C12 C 0.7997(3) 0.7342(6) 0.3908(3) 0.0485(12) Uani 1 1 d . .
H12 H 0.7486 0.8012 0.3584 0.058 Uiso 1 1 calc R U
C13 C 0.8642(4) 0.6853(8) 0.3540(3) 0.0592(13) Uani 1 1 d . .
H13 H 0.8558 0.7179 0.2956 0.071 Uiso 1 1 calc R U
C14 C 0.9416(4) 0.5878(7) 0.4036(4) 0.0648(16) Uani 1 1 d . .
H14 H 0.9854 0.5572 0.3785 0.078 Uiso 1 1 calc R U
C15 C 0.9545(4) 0.5358(8) 0.4892(4) 0.0589(13) Uani 1 1 d . .
H15 H 1.0066 0.4704 0.5220 0.071 Uiso 1 1 calc R U
C16 C 0.8890(3) 0.5818(5) 0.5264(3) 0.0423(10) Uani 1 1 d . .
C17 C 0.8823(3) 0.5410(6) 0.6126(3) 0.0398(9) Uani 1 1 d . .
C18 C 0.8007(3) 0.6083(5) 0.6159(3) 0.0380(9) Uani 1 1 d . .
C19 C 0.7601(3) 0.5958(5) 0.6860(3) 0.0406(10) Uani 1 1 d . .
C20 C 0.7798(4) 0.4727(7) 0.7444(3) 0.0548(13) Uani 1 1 d . .
H20 H 0.8200 0.3961 0.7396 0.066 Uiso 1 1 calc R U
C21 C 0.7407(4) 0.4623(8) 0.8093(4) 0.0675(16) Uani 1 1 d . .
H21 H 0.7561 0.3798 0.8484 0.081 Uiso 1 1 calc R U
C22 C 0.6796(5) 0.5716(8) 0.8169(4) 0.0724(18) Uani 1 1 d . .
H22 H 0.6539 0.5643 0.8612 0.087 Uiso 1 1 calc R U
C23 C 0.6569(4) 0.6914(8) 0.7586(4) 0.0701(16) Uani 1 1 d . .
H23 H 0.6146 0.7655 0.7626 0.084 Uiso 1 1 calc R U
C24 C 0.6962(4) 0.7037(7) 0.6939(3) 0.0601(14) Uani 1 1 d . .
H24 H 0.6796 0.7861 0.6547 0.072 Uiso 1 1 calc R U
C25 C 0.9607(3) 0.4465(6) 0.6842(4) 0.0555(13) Uani 1 1 d . .
H25A H 0.9611 0.4653 0.7439 0.083 Uiso 1 1 calc R U
H25B H 1.0253 0.4705 0.6863 0.083 Uiso 1 1 calc R U
H25C H 0.9463 0.3430 0.6686 0.083 Uiso 1 1 calc R U
C26 C 0.2352(3) 0.3519(5) 0.9217(3) 0.0371(10) Uani 1 1 d . .
C27 C 0.3140(4) 0.2417(6) 0.9615(3) 0.0464(11) Uani 1 1 d . .
C28 C 0.4031(4) 0.2755(6) 1.0266(3) 0.0532(13) Uani 1 1 d . .
H28 H 0.4515 0.2010 1.0481 0.064 Uiso 1 1 calc R U
C29 C 0.4292(3) 0.4240(6) 1.0661(3) 0.0453(11) Uani 1 1 d . .
C30 C 0.5196(4) 0.4487(8) 1.1441(4) 0.0663(16) Uani 1 1 d . .
H30 H 0.5654 0.3712 1.1676 0.080 Uiso 1 1 calc R U
C31 C 0.5412(4) 0.5862(9) 1.1859(4) 0.076(2) Uani 1 1 d . .
H31 H 0.6013 0.6023 1.2376 0.091 Uiso 1 1 calc R U
C32 C 0.4726(4) 0.7002(9) 1.1504(4) 0.0684(17) Uani 1 1 d . .
H32 H 0.4859 0.7928 1.1795 0.082 Uiso 1 1 calc R U
C33 C 0.3849(3) 0.6788(7) 1.0727(3) 0.0488(11) Uani 1 1 d . .
H33 H 0.3408 0.7582 1.0485 0.059 Uiso 1 1 calc R U
C34 C 0.3614(3) 0.5417(6) 1.0302(3) 0.0385(9) Uani 1 1 d . .
C35 C 0.2677(3) 0.5177(5) 0.9421(3) 0.0377(10) Uani 1 1 d . .
C36 C 0.2869(3) 0.5632(6) 0.8578(3) 0.0439(11) Uani 1 1 d . .
C37 C 0.3603(4) 0.5202(7) 0.8321(4) 0.0566(13) Uani 1 1 d . .
H37 H 0.4093 0.4528 0.8682 0.068 Uiso 1 1 calc R U
C38 C 0.3613(5) 0.5778(8) 0.7517(4) 0.0723(18) Uani 1 1 d . .
H38 H 0.4111 0.5486 0.7335 0.087 Uiso 1 1 calc R U
C39 C 0.2893(5) 0.6778(9) 0.6986(4) 0.0791(18) Uani 1 1 d . .
H39 H 0.2912 0.7172 0.6452 0.095 Uiso 1 1 calc R U
C40 C 0.2153(5) 0.7196(8) 0.7234(4) 0.0750(19) Uani 1 1 d . .
H40 H 0.1653 0.7842 0.6857 0.090 Uiso 1 1 calc R U
C41 C 0.2140(4) 0.6656(6) 0.8059(3) 0.0528(12) Uani 1 1 d . .
C42 C 0.1467(4) 0.6924(7) 0.8505(3) 0.0564(12) Uani 1 1 d . .
C43 C 0.1783(3) 0.6157(6) 0.9310(3) 0.0444(10) Uani 1 1 d . .
C44 C 0.1388(3) 0.6132(6) 1.0022(3) 0.0491(11) Uani 1 1 d . .
C45 C 0.0751(4) 0.7249(9) 1.0068(4) 0.080(2) Uani 1 1 d . .
H45 H 0.0549 0.8010 0.9629 0.096 Uiso 1 1 calc R U
C46 C 0.0416(5) 0.7234(11) 1.0764(6) 0.100(3) Uani 1 1 d . .
H46 H -0.0010 0.7986 1.0786 0.120 Uiso 1 1 calc R U
C47 C 0.0702(5) 0.6133(10) 1.1418(5) 0.087(2) Uani 1 1 d . .
H47 H 0.0456 0.6117 1.1869 0.104 Uiso 1 1 calc R U
C48 C 0.1350(5) 0.5061(8) 1.1404(4) 0.076(2) Uani 1 1 d . .
H48 H 0.1568 0.4331 1.1863 0.091 Uiso 1 1 calc R U
C49 C 0.1686(4) 0.5052(7) 1.0709(4) 0.0621(16) Uani 1 1 d . .
H49 H 0.2122 0.4304 1.0704 0.075 Uiso 1 1 calc R U
C50 C 0.0564(5) 0.7913(8) 0.8050(5) 0.083(2) Uani 1 1 d . .
H50A H 0.0037 0.7573 0.8209 0.125 Uiso 1 1 calc R U
H50B H 0.0339 0.7877 0.7389 0.125 Uiso 1 1 calc R U
H50C H 0.0739 0.8920 0.8262 0.125 Uiso 1 1 calc R U

loop_
_atom_site_aniso_label
_atom_site_aniso_U_11
_atom_site_aniso_U_22
_atom_site_aniso_U_33
_atom_site_aniso_U_23
_atom_site_aniso_U_13
_atom_site_aniso_U_12
Br1 0.0980(4) 0.0332(3) 0.0730(4) -0.0035(3) 0.0325(3) -0.0004(3)
Br2 0.0997(5) 0.0362(3) 0.0881(4) -0.0043(3) 0.0449(4) 0.0014(3)
O1 0.051(2) 0.049(2) 0.068(2) -0.0033(19) 0.0016(19) -0.0072(17)
O2 0.0446(19) 0.053(2) 0.060(2) -0.0094(18) 0.0108(17) -0.0053(16)
C1 0.042(3) 0.034(3) 0.043(2) 0.001(2) 0.016(2) -0.0010(19)
C2 0.053(3) 0.035(3) 0.043(2) 0.0008(19) 0.022(2) 0.0038(19)
C3 0.051(3) 0.040(3) 0.047(3) 0.004(2) 0.020(2) 0.014(2)
C4 0.035(2) 0.055(3) 0.034(2) 0.006(2) 0.0149(19) 0.005(2)
C5 0.036(3) 0.090(5) 0.050(3) 0.006(3) 0.011(2) 0.011(3)
C6 0.035(3) 0.110(6) 0.053(3) 0.002(3) 0.008(2) -0.013(3)
C7 0.054(3) 0.081(5) 0.056(3) -0.008(3) 0.019(3) -0.028(3)
C8 0.050(3) 0.049(3) 0.052(3) -0.001(3) 0.018(2) -0.004(3)
C9 0.037(2) 0.039(2) 0.0344(19) 0.001(2) 0.0136(17) -0.002(2)
C10 0.030(2) 0.035(3) 0.042(2) 0.0020(19) 0.0127(18) 0.0012(17)
C11 0.039(2) 0.040(2) 0.044(2) -0.004(2) 0.0180(19) -0.005(2)
C12 0.044(2) 0.057(3) 0.043(2) 0.002(2) 0.016(2) -0.009(2)
C13 0.066(3) 0.071(4) 0.048(3) -0.003(3) 0.032(2) -0.015(3)
C14 0.061(3) 0.071(4) 0.081(4) -0.016(3) 0.048(3) -0.006(3)
C15 0.046(3) 0.058(3) 0.077(3) -0.002(3) 0.030(3) 0.007(3)
C16 0.036(2) 0.039(3) 0.050(2) -0.0028(19) 0.016(2) -0.0004(18)
C17 0.035(2) 0.033(2) 0.046(2) 0.001(2) 0.0113(18) 0.002(2)
C18 0.039(2) 0.030(2) 0.039(2) 0.0029(19) 0.0104(18) 0.0047(18)
C19 0.039(2) 0.044(3) 0.033(2) 0.0019(19) 0.0094(18) 0.0020(18)
C20 0.061(3) 0.052(3) 0.053(3) 0.012(3) 0.025(2) 0.013(3)
C21 0.077(4) 0.075(4) 0.047(3) 0.018(3) 0.022(3) 0.010(3)
C22 0.089(4) 0.091(5) 0.049(3) 0.010(3) 0.040(3) 0.013(4)
C23 0.088(4) 0.072(4) 0.065(3) 0.009(4) 0.046(3) 0.028(4)
C24 0.073(3) 0.056(4) 0.060(3) 0.012(3) 0.036(3) 0.017(3)
C25 0.040(2) 0.046(3) 0.069(3) 0.009(3) 0.011(2) 0.010(2)
C26 0.038(2) 0.041(3) 0.030(2) -0.0049(19) 0.0122(19) -0.0027(19)
C27 0.053(3) 0.037(3) 0.053(3) 0.000(2) 0.027(3) 0.004(2)
C28 0.051(3) 0.050(3) 0.061(3) 0.022(3) 0.026(3) 0.019(2)
C29 0.034(2) 0.057(3) 0.044(2) 0.009(2) 0.016(2) 0.001(2)
C30 0.039(3) 0.082(5) 0.065(3) 0.017(3) 0.010(3) -0.004(3)
C31 0.049(3) 0.117(7) 0.048(3) 0.002(4) 0.008(3) -0.021(4)
C32 0.069(4) 0.088(5) 0.053(3) -0.021(3) 0.031(3) -0.039(4)
C33 0.050(3) 0.053(3) 0.044(2) -0.007(3) 0.021(2) -0.014(3)
C34 0.034(2) 0.047(3) 0.035(2) 0.004(2) 0.0149(18) -0.002(2)
C35 0.037(2) 0.037(3) 0.034(2) 0.0006(19) 0.0103(18) 0.0042(18)
C36 0.054(3) 0.037(3) 0.034(2) -0.0020(19) 0.012(2) -0.005(2)
C37 0.072(3) 0.050(3) 0.054(3) -0.006(3) 0.033(3) -0.010(3)
C38 0.100(4) 0.075(5) 0.055(3) -0.007(3) 0.045(3) -0.018(4)
C39 0.116(5) 0.075(5) 0.047(3) 0.001(4) 0.035(3) -0.012(5)
C40 0.091(4) 0.064(5) 0.049(3) 0.012(3) 0.009(3) -0.004(3)
C41 0.064(3) 0.043(3) 0.038(2) 0.000(2) 0.008(2) -0.002(2)
C42 0.050(3) 0.042(3) 0.056(3) -0.001(3) 0.001(2) 0.009(3)
C43 0.036(2) 0.038(3) 0.050(3) -0.004(2) 0.009(2) 0.005(2)
C44 0.033(2) 0.049(3) 0.062(3) -0.013(3) 0.017(2) -0.003(2)
C45 0.066(3) 0.089(6) 0.083(4) -0.011(4) 0.028(3) 0.022(3)
C46 0.078(4) 0.112(8) 0.127(6) -0.033(6) 0.060(5) 0.011(4)
C47 0.087(4) 0.092(6) 0.113(6) -0.037(5) 0.073(4) -0.025(4)
C48 0.085(4) 0.079(6) 0.082(4) -0.008(3) 0.054(4) -0.015(3)
C49 0.059(3) 0.062(4) 0.079(4) -0.010(3) 0.041(3) -0.002(3)
C50 0.073(4) 0.064(5) 0.083(4) 0.008(3) 0.003(3) 0.026(3)

loop_
_atom_type_symbol
_atom_type_description
_atom_type_scat_dispersion_real
_atom_type_scat_dispersion_imag
_atom_type_scat_source
C C 0.0033 0.0016 'International Tables Vol C Tables 4.2.6.8 and 6.1.1.4'
H H 0.0000 0.0000 'International Tables Vol C Tables 4.2.6.8 and 6.1.1.4'
O O 0.0106 0.0060 'International Tables Vol C Tables 4.2.6.8 and 6.1.1.4'
Br Br -0.2901 2.4595 'International Tables Vol C Tables 4.2.6.8 and 6.1.1.4'

loop_
_geom_angle_atom_site_label_1
_geom_angle_atom_site_label_2
_geom_angle_atom_site_label_3
_geom_angle
O1 C1 C2 121.8(5)
O1 C1 C10 120.6(4)
C2 C1 C10 117.5(4)
C3 C2 C1 122.2(5)
C3 C2 Br1 122.3(4)
C1 C2 Br1 115.3(3)
C2 C3 C4 123.3(4)
C2 C3 H3 118.4
C4 C3 H3 118.4
C9 C4 C5 118.9(5)
C9 C4 C3 119.9(4)
C5 C4 C3 121.1(5)
C6 C5 C4 121.2(6)
C6 C5 H5 119.4
C4 C5 H5 119.4
C7 C6 C5 119.3(5)
C7 C6 H6 120.3
C5 C6 H6 120.3
C6 C7 C8 120.6(6)
C6 C7 H7 119.7
C8 C7 H7 119.7
C7 C8 C9 121.2(6)
C7 C8 H8 119.4
C9 C8 H8 119.4
C8 C9 C4 118.7(4)
C8 C9 C10 120.4(4)
C4 C9 C10 120.7(4)
C9 C10 C11 110.5(3)
C9 C10 C18 115.3(4)
C11 C10 C18 102.5(3)
C9 C10 C1 114.4(4)
C11 C10 C1 104.3(4)
C18 C10 C1 108.7(3)
C12 C11 C16 121.7(4)
C12 C11 C10 130.3(4)
C16 C11 C10 108.1(4)
C11 C12 C13 118.7(5)
C11 C12 H12 120.7
C13 C12 H12 120.7
C12 C13 C14 120.4(4)
C12 C13 H13 119.8
C14 C13 H13 119.8
C15 C14 C13 121.0(5)
C15 C14 H14 119.5
C13 C14 H14 119.5
C14 C15 C16 119.3(5)
C14 C15 H15 120.4
C16 C15 H15 120.4
C15 C16 C11 119.0(4)
C15 C16 C17 131.1(5)
C11 C16 C17 109.8(4)
C18 C17 C16 109.5(4)
C18 C17 C25 129.1(4)
C16 C17 C25 121.4(4)
C17 C18 C19 129.7(4)
C17 C18 C10 109.6(4)
C19 C18 C10 120.6(4)
C24 C19 C20 116.8(4)
C24 C19 C18 121.3(4)
C20 C19 C18 121.9(4)
C21 C20 C19 121.2(5)
C21 C20 H20 119.4
C19 C20 H20 119.4
C22 C21 C20 120.9(6)
C22 C21 H21 119.5
C20 C21 H21 119.5
C23 C22 C21 119.0(5)
C23 C22 H22 120.5
C21 C22 H22 120.5
C22 C23 C24 120.6(6)
C22 C23 H23 119.7
C24 C23 H23 119.7
C23 C24 C19 121.5(6)
C23 C24 H24 119.3
C19 C24 H24 119.3
C17 C25 H25A 109.5
C17 C25 H25B 109.5
H25A C25 H25B 109.5
C17 C25 H25C 109.5
H25A C25 H25C 109.5
H25B C25 H25C 109.5
O2 C26 C27 123.7(5)
O2 C26 C35 119.8(4)
C27 C26 C35 116.2(4)
C28 C27 C26 122.3(5)
C28 C27 Br2 122.0(4)
C26 C27 Br2 115.6(3)
C27 C28 C29 123.0(4)
C27 C28 H28 118.5
C29 C28 H28 118.5
C34 C29 C30 119.3(5)
C34 C29 C28 120.1(4)
C30 C29 C28 120.5(5)
C31 C30 C29 120.7(6)
C31 C30 H30 119.7
C29 C30 H30 119.7
C30 C31 C32 119.1(5)
C30 C31 H31 120.4
C32 C31 H31 120.4
C33 C32 C31 120.9(7)
C33 C32 H32 119.6
C31 C32 H32 119.6
C32 C33 C34 120.9(6)
C32 C33 H33 119.5
C34 C33 H33 119.5
C33 C34 C29 119.0(4)
C33 C34 C35 121.7(5)
C29 C34 C35 119.1(5)
C34 C35 C43 115.5(4)
C34 C35 C36 109.8(3)
C43 C35 C36 102.2(4)
C34 C35 C26 114.3(4)
C43 C35 C26 110.6(4)
C36 C35 C26 103.0(3)
C37 C36 C41 121.4(4)
C37 C36 C35 130.3(4)
C41 C36 C35 108.3(4)
C36 C37 C38 119.3(6)
C36 C37 H37 120.3
C38 C37 H37 120.3
C39 C38 C37 120.4(6)
C39 C38 H38 119.8
C37 C38 H38 119.8
C40 C39 C38 120.5(5)
C40 C39 H39 119.7
C38 C39 H39 119.7
C39 C40 C41 120.2(6)
C39 C40 H40 119.9
C41 C40 H40 119.9
C36 C41 C40 118.1(5)
C36 C41 C42 109.5(4)
C40 C41 C42 132.4(5)
C43 C42 C41 110.0(4)
C43 C42 C50 129.6(5)
C41 C42 C50 120.4(5)
C42 C43 C44 130.1(4)
C42 C43 C35 109.9(4)
C44 C43 C35 120.0(4)
C49 C44 C45 117.2(5)
C49 C44 C43 121.3(4)
C45 C44 C43 121.4(5)
C46 C45 C44 120.5(7)
C46 C45 H45 119.8
C44 C45 H45 119.8
C47 C46 C45 121.0(7)
C47 C46 H46 119.5
C45 C46 H46 119.5
C48 C47 C46 119.6(6)
C48 C47 H47 120.2
C46 C47 H47 120.2
C47 C48 C49 120.2(7)
C47 C48 H48 119.9
C49 C48 H48 119.9
C44 C49 C48 121.5(6)
C44 C49 H49 119.2
C48 C49 H49 119.2
C42 C50 H50A 109.5
C42 C50 H50B 109.5
H50A C50 H50B 109.5
C42 C50 H50C 109.5
H50A C50 H50C 109.5
H50B C50 H50C 109.5

loop_
_geom_bond_atom_site_label_1
_geom_bond_atom_site_label_2
_geom_bond_distance
Br1 C2 1.890(5)
Br2 C27 1.890(5)
O1 C1 1.218(5)
O2 C26 1.219(5)
C1 C2 1.461(7)
C1 C10 1.540(7)
C2 C3 1.315(7)
C3 C4 1.447(7)
C3 H3 0.9300
C4 C9 1.396(7)
C4 C5 1.401(7)
C5 C6 1.375(9)
C5 H5 0.9300
C6 C7 1.367(10)
C6 H6 0.9300
C7 C8 1.376(7)
C7 H7 0.9300
C8 C9 1.385(8)
C8 H8 0.9300
C9 C10 1.517(6)
C10 C11 1.530(6)
C10 C18 1.534(6)
C11 C12 1.371(6)
C11 C16 1.398(7)
C12 C13 1.379(7)
C12 H12 0.9300
C13 C14 1.387(9)
C13 H13 0.9300
C14 C15 1.374(8)
C14 H14 0.9300
C15 C16 1.387(7)
C15 H15 0.9300
C16 C17 1.460(6)
C17 C18 1.363(6)
C17 C25 1.496(6)
C18 C19 1.471(6)
C19 C24 1.390(7)
C19 C20 1.391(7)
C20 C21 1.378(7)
C20 H20 0.9300
C21 C22 1.369(9)
C21 H21 0.9300
C22 C23 1.365(9)
C22 H22 0.9300
C23 C24 1.380(7)
C23 H23 0.9300
C24 H24 0.9300
C25 H25A 0.9600
C25 H25B 0.9600
C25 H25C 0.9600
C26 C27 1.450(7)
C26 C35 1.553(7)
C27 C28 1.318(7)
C28 C29 1.452(8)
C28 H28 0.9300
C29 C34 1.398(7)
C29 C30 1.401(7)
C30 C31 1.373(10)
C30 H30 0.9300
C31 C32 1.378(10)
C31 H31 0.9300
C32 C33 1.372(7)
C32 H32 0.9300
C33 C34 1.374(8)
C33 H33 0.9300
C34 C35 1.509(6)
C35 C43 1.527(6)
C35 C36 1.536(6)
C36 C37 1.360(7)
C36 C41 1.388(7)
C37 C38 1.383(8)
C37 H37 0.9300
C38 C39 1.373(10)
C38 H38 0.9300
C39 C40 1.356(9)
C39 H39 0.9300
C40 C41 1.405(8)
C40 H40 0.9300
C41 C42 1.459(7)
C42 C43 1.350(7)
C42 C50 1.504(7)
C43 C44 1.473(7)
C44 C49 1.384(8)
C44 C45 1.394(8)
C45 C46 1.387(10)
C45 H45 0.9300
C46 C47 1.363(11)
C46 H46 0.9300
C47 C48 1.359(10)
C47 H47 0.9300
C48 C49 1.387(7)
C48 H48 0.9300
C49 H49 0.9300
C50 H50A 0.9600
C50 H50B 0.9600
C50 H50C 0.9600

loop_
_geom_torsion_atom_site_label_1
_geom_torsion_atom_site_label_2
_geom_torsion_atom_site_label_3
_geom_torsion_atom_site_label_4
_geom_torsion
O1 C1 C2 C3 -171.5(4)
C10 C1 C2 C3 11.7(6)
O1 C1 C2 Br1 4.7(6)
C10 C1 C2 Br1 -172.2(3)
C1 C2 C3 C4 -1.9(7)
Br1 C2 C3 C4 -177.8(3)
C2 C3 C4 C9 -2.2(6)
C2 C3 C4 C5 177.2(5)
C9 C4 C5 C6 -0.7(7)
C3 C4 C5 C6 180.0(5)
C4 C5 C6 C7 0.4(8)
C5 C6 C7 C8 0.4(8)
C6 C7 C8 C9 -0.9(8)
C7 C8 C9 C4 0.6(6)
C7 C8 C9 C10 -175.7(4)
C5 C4 C9 C8 0.2(6)
C3 C4 C9 C8 179.5(4)
C5 C4 C9 C10 176.4(4)
C3 C4 C9 C10 -4.2(6)
C8 C9 C10 C11 72.2(5)
C4 C9 C10 C11 -104.0(5)
C8 C9 C10 C18 -43.5(5)
C4 C9 C10 C18 140.3(4)
C8 C9 C10 C1 -170.6(4)
C4 C9 C10 C1 13.2(5)
O1 C1 C10 C9 166.6(4)
C2 C1 C10 C9 -16.5(5)
O1 C1 C10 C11 -72.7(5)
C2 C1 C10 C11 104.2(4)
O1 C1 C10 C18 36.1(5)
C2 C1 C10 C18 -147.0(4)
C9 C10 C11 C12 51.3(7)
C18 C10 C11 C12 174.7(5)
C1 C10 C11 C12 -72.1(6)
C9 C10 C11 C16 -128.5(4)
C18 C10 C11 C16 -5.1(5)
C1 C10 C11 C16 108.2(4)
C16 C11 C12 C13 0.4(7)
C10 C11 C12 C13 -179.3(5)
C11 C12 C13 C14 -1.4(8)
C12 C13 C14 C15 1.2(9)
C13 C14 C15 C16 0.0(9)
C14 C15 C16 C11 -1.0(8)
C14 C15 C16 C17 177.3(5)
C12 C11 C16 C15 0.8(7)
C10 C11 C16 C15 -179.4(5)
C12 C11 C16 C17 -177.8(4)
C10 C11 C16 C17 2.0(5)
C15 C16 C17 C18 -175.9(5)
C11 C16 C17 C18 2.5(6)
C15 C16 C17 C25 7.5(8)
C11 C16 C17 C25 -174.1(5)
C16 C17 C18 C19 176.7(4)
C25 C17 C18 C19 -7.1(9)
C16 C17 C18 C10 -5.9(5)
C25 C17 C18 C10 170.4(5)
C9 C10 C18 C17 126.8(4)
C11 C10 C18 C17 6.7(5)
C1 C10 C18 C17 -103.3(4)
C9 C10 C18 C19 -55.5(6)
C11 C10 C18 C19 -175.6(4)
C1 C10 C18 C19 74.4(5)
C17 C18 C19 C24 160.2(5)
C10 C18 C19 C24 -17.0(7)
C17 C18 C19 C20 -22.9(7)
C10 C18 C19 C20 160.0(4)
C24 C19 C20 C21 -2.5(8)
C18 C19 C20 C21 -179.6(5)
C19 C20 C21 C22 1.3(9)
C20 C21 C22 C23 0.5(10)
C21 C22 C23 C24 -1.0(10)
C22 C23 C24 C19 -0.3(10)
C20 C19 C24 C23 2.0(8)
C18 C19 C24 C23 179.1(5)
O2 C26 C27 C28 -172.0(5)
C35 C26 C27 C28 13.7(6)
O2 C26 C27 Br2 3.8(6)
C35 C26 C27 Br2 -170.4(3)
C26 C27 C28 C29 2.2(7)
Br2 C27 C28 C29 -173.4(3)
C27 C28 C29 C34 -5.4(7)
C27 C28 C29 C30 170.7(5)
C34 C29 C30 C31 1.0(7)
C28 C29 C30 C31 -175.1(5)
C29 C30 C31 C32 0.1(9)
C30 C31 C32 C33 -1.8(8)
C31 C32 C33 C34 2.4(7)
C32 C33 C34 C29 -1.3(7)
C32 C33 C34 C35 -177.1(4)
C30 C29 C34 C33 -0.5(6)
C28 C29 C34 C33 175.7(4)
C30 C29 C34 C35 175.5(4)
C28 C29 C34 C35 -8.4(6)
C33 C34 C35 C43 -31.2(6)
C29 C34 C35 C43 153.0(4)
C33 C34 C35 C36 83.7(5)
C29 C34 C35 C36 -92.1(5)
C33 C34 C35 C26 -161.2(4)
C29 C34 C35 C26 23.0(5)
O2 C26 C35 C34 160.1(4)
C27 C26 C35 C34 -25.4(5)
O2 C26 C35 C43 27.7(6)
C27 C26 C35 C43 -157.8(4)
O2 C26 C35 C36 -80.8(5)
C27 C26 C35 C36 93.7(4)
C34 C35 C36 C37 53.1(7)
C43 C35 C36 C37 176.2(5)
C26 C35 C36 C37 -69.0(6)
C34 C35 C36 C41 -126.0(4)
C43 C35 C36 C41 -2.9(5)
C26 C35 C36 C41 111.9(4)
C41 C36 C37 C38 -1.1(8)
C35 C36 C37 C38 179.9(5)
C36 C37 C38 C39 0.3(9)
C37 C38 C39 C40 -1.1(11)
C38 C39 C40 C41 2.6(11)
C37 C36 C41 C40 2.6(8)
C35 C36 C41 C40 -178.2(5)
C37 C36 C41 C42 -179.0(5)
C35 C36 C41 C42 0.2(6)
C39 C40 C41 C36 -3.4(9)
C39 C40 C41 C42 178.7(7)
C36 C41 C42 C43 3.1(7)
C40 C41 C42 C43 -178.9(6)
C36 C41 C42 C50 -175.8(5)
C40 C41 C42 C50 2.2(10)
C41 C42 C43 C44 176.3(5)
C50 C42 C43 C44 -4.9(10)
C41 C42 C43 C35 -5.0(6)
C50 C42 C43 C35 173.7(6)
C34 C35 C43 C42 124.0(5)
C36 C35 C43 C42 4.9(5)
C26 C35 C43 C42 -104.2(5)
C34 C35 C43 C44 -57.2(6)
C36 C35 C43 C44 -176.4(4)
C26 C35 C43 C44 74.6(5)
C42 C43 C44 C49 166.8(6)
C35 C43 C44 C49 -11.7(7)
C42 C43 C44 C45 -17.4(8)
C35 C43 C44 C45 164.0(5)
C49 C44 C45 C46 -1.8(9)
C43 C44 C45 C46 -177.7(6)
C44 C45 C46 C47 0.1(12)
C45 C46 C47 C48 2.1(12)
C46 C47 C48 C49 -2.6(10)
C45 C44 C49 C48 1.3(8)
C43 C44 C49 C48 177.2(5)
C47 C48 C49 C44 0.9(9)
